data_7036168
loop_
_publ_author_name
'Sun, Yangyang'
'Cui, Yaqin'
'Xiong, Jiao'
'Dai, Zhongran'
'Tang, Ning'
'Wu, Jincai'

_publ_section_title
;
 Different mechanisms at different temperatures for the ring-opening
 polymerization of lactide catalyzed by binuclear magnesium and zinc
 alkoxides.
;
_journal_issue 37
_journal_name_full 'Dalton transactions (Cambridge, England : 2003)'
_journal_page_first 16383
_journal_page_last 16391
_journal_paper_doi 10.1039/c5dt01784j
_journal_volume 44
_journal_year 2015
_chemical_formula_moiety 'C58 H82 Mg2 N4 O4, C3.5 H4, 2(C3 H3)'
_chemical_formula_sum 'C67.5 H92 Mg2 N4 O4'
_chemical_formula_weight 1072.07
_chemical_name_systematic
;
 ? 
;
_space_group_crystal_system orthorhombic
_space_group_IT_number 56
_space_group_name_Hall '-P 2ab 2ac'
_space_group_name_H-M_alt 'P c c n'
_symmetry_space_group_name_Hall '-P 2ab 2ac'
_symmetry_space_group_name_H-M 'P c c n'
_atom_sites_solution_hydrogens geom
_atom_sites_solution_primary iterative
_atom_sites_solution_secondary difmap
_audit_creation_date 2015-05-11
_audit_creation_method
;
Olex2 1.2
(compiled 2015.01.26 svn.r3150 for OlexSys, GUI svn.r4998)
;
_audit_update_record
;
2015-05-11 deposited with the CCDC.
2015-08-14 downloaded from the CCDC.
;
_cell_angle_alpha 90.00
_cell_angle_beta 90.00
_cell_angle_gamma 90.00
_cell_formula_units_Z 8
_cell_length_a 29.2813(9)
_cell_length_b 21.6214(8)
_cell_length_c 20.7411(6)
_cell_measurement_reflns_used 9051
_cell_measurement_temperature 293(2)
_cell_measurement_theta_max 25.7710
_cell_measurement_theta_min 3.4330
_cell_volume 13131.2(7)
_computing_cell_refinement
;
CrysAlisPro, Agilent Technologies,
Version 1.171.36.28 (release 01-02-2013 CrysAlis171 .NET)
(compiled Feb  1 2013,16:14:44)
;
_computing_data_collection
;
CrysAlisPro, Agilent Technologies,
Version 1.171.36.28 (release 01-02-2013 CrysAlis171 .NET)
(compiled Feb  1 2013,16:14:44)
;
_computing_data_reduction
;
CrysAlisPro, Agilent Technologies,
Version 1.171.36.28 (release 01-02-2013 CrysAlis171 .NET)
(compiled Feb  1 2013,16:14:44)
;
_computing_molecular_graphics 'Olex2 (Dolomanov et al., 2009)'
_computing_publication_material 'Olex2 (Dolomanov et al., 2009)'
_computing_structure_refinement 'XL (Sheldrick, 2008)'
_computing_structure_solution
;
Superflip (Palatinus & Chapuis, 2007;Palatinus & van der Lee, 2008;
Palatinus et al., 2012)
;
_diffrn_ambient_temperature 293(2)
_diffrn_detector_area_resol_mean 16.0733
_diffrn_measured_fraction_theta_full 0.992
_diffrn_measured_fraction_theta_max 0.992
_diffrn_measurement_details
;
  1 omega  -99.00  -71.40   1.2000   14.0000
omega____ theta____ kappa____ phi______ frames
    -      -19.5262  178.0000  120.0000 23

  2 omega  -84.00    0.00   1.2000   14.0000
omega____ theta____ kappa____ phi______ frames
    -      -19.5262  -57.0000 -180.0000 70

  3 omega  -19.00   17.00   1.2000   14.0000
omega____ theta____ kappa____ phi______ frames
    -      -19.5262  -99.0000  -30.0000 30

  4 omega  -98.00  -56.00   1.2000   14.0000
omega____ theta____ kappa____ phi______ frames
    -      -19.5262  178.0000    0.0000 35

  5 omega  -44.00   78.40   1.2000   14.0000
omega____ theta____ kappa____ phi______ frames
    -       22.8075   19.0000  120.0000 102
;
_diffrn_measurement_device_type 'SuperNova, Dual, Cu at zero, Eos'
_diffrn_measurement_method '\w scans'
_diffrn_orient_matrix_UB_11 0.0090729000
_diffrn_orient_matrix_UB_12 -0.0048901000
_diffrn_orient_matrix_UB_13 -0.0313042000
_diffrn_orient_matrix_UB_21 -0.0107588000
_diffrn_orient_matrix_UB_22 -0.0293629000
_diffrn_orient_matrix_UB_23 -0.0012132000
_diffrn_orient_matrix_UB_31 -0.0197179000
_diffrn_orient_matrix_UB_32 0.0137715000
_diffrn_orient_matrix_UB_33 -0.0137272000
_diffrn_radiation_monochromator mirror
_diffrn_radiation_type MoK\a
_diffrn_radiation_wavelength 0.71073
_diffrn_reflns_av_R_equivalents 0.0966
_diffrn_reflns_av_unetI/netI 0.0719
_diffrn_reflns_limit_h_max 33
_diffrn_reflns_limit_h_min -34
_diffrn_reflns_limit_k_max 25
_diffrn_reflns_limit_k_min -25
_diffrn_reflns_limit_l_max 24
_diffrn_reflns_limit_l_min -23
_diffrn_reflns_number 56649
_diffrn_reflns_theta_full 25.00
_diffrn_reflns_theta_max 25.00
_diffrn_reflns_theta_min 3.02
_diffrn_source 'SuperNova (Mo) X-ray Source'
_exptl_absorpt_coefficient_mu 0.084
_exptl_absorpt_correction_T_max 1.00000
_exptl_absorpt_correction_T_min 0.38946
_exptl_absorpt_correction_type multi-scan
_exptl_absorpt_process_details
;
CrysAlisPro, Agilent Technologies,
Version 1.171.36.28 (release 01-02-2013 CrysAlis171 .NET)
(compiled Feb  1 2013,16:14:44)
Empirical absorption correction using spherical harmonics,
 implemented in SCALE3 ABSPACK scaling algorithm.
;
_exptl_crystal_colour 'clear light yellow'
_exptl_crystal_colour_lustre clear
_exptl_crystal_colour_modifier light
_exptl_crystal_colour_primary yellow
_exptl_crystal_density_diffrn 1.085
_exptl_crystal_density_method 'not measured'
_exptl_crystal_description block
_exptl_crystal_F_000 4648
_exptl_crystal_size_max 0.34
_exptl_crystal_size_mid 0.32
_exptl_crystal_size_min 0.16
_refine_diff_density_max 1.017
_refine_diff_density_min -0.411
_refine_diff_density_rms 0.072
_refine_ls_extinction_method none
_refine_ls_goodness_of_fit_ref 1.097
_refine_ls_hydrogen_treatment constr
_refine_ls_matrix_type full
_refine_ls_number_parameters 734
_refine_ls_number_reflns 11485
_refine_ls_number_restraints 48
_refine_ls_restrained_S_all 1.095
_refine_ls_R_factor_all 0.1117
_refine_ls_R_factor_gt 0.0785
_refine_ls_shift/su_max 0.005
_refine_ls_shift/su_mean 0.000
_refine_ls_structure_factor_coef Fsqd
_refine_ls_weighting_details 'calc w=1/[\s^2^(Fo^2^)+(0.1256P)^2^+2.5916P] where P=(Fo^2^+2Fc^2^)/3'
_refine_ls_weighting_scheme calc
_refine_ls_wR_factor_gt 0.2090
_refine_ls_wR_factor_ref 0.2374
_reflns_number_gt 7821
_reflns_number_total 11485
_reflns_threshold_expression >2sigma(I)
_cod_data_source_file c5dt01784j2.cif
_cod_data_source_block sunyy1022
_cod_depositor_comments 'Adding full bibliography for 7036166--7036168.cif.'
_cod_original_formula_sum 'C67.50 H92 Mg2 N4 O4'
_cod_database_code 7036168
_reflns_odcompleteness_completeness 99.69
_reflns_odcompleteness_iscentric 1
_reflns_odcompleteness_theta 26.32
_olex2_refinement_description
;
1. Fixed Uiso
 At 1.2 times of:
  All C(H) groups, All C(H,H) groups
 At 1.5 times of:
  All C(H,H,H) groups
2. Rigid bond restraints
 C66, C67, C68, C69, C70, C71
 with sigma for 1-2 distances of 0.001 and sigma for 1-3 distances of 0.001
3. Uiso/Uaniso restraints and constraints
C66 \\sim C67 \\sim C68 \\sim C69 \\sim C70 \\sim C71: within 1.7A with sigma
of 0.001 and sigma for terminal atoms of 0.002
4. Others
 Fixed Sof: H72A(0.5) H72B(0.5) H72C(0.5) C66(0.5) H66(0.5) C67(0.5) H67(0.5)
 C68(0.5) H68(0.5) C69(0.5) H69(0.5) C70(0.5) H70(0.5) C71(0.5) H71(0.5)
5.a Ternary CH refined with riding coordinates:
 C21(H21)
5.b Secondary CH2 refined with riding coordinates:
 C13(H13A,H13B), C12(H12A,H12B), C9(H9A,H9B), C10(H10A,H10B), C11(H11A,H11B),
 C8(H8A,H8B), C52(H52A,H52B)
5.c Aromatic/amide H refined with riding coordinates:
 C27(H27), C3(H3), C25(H25), C20(H20), C18(H18), C14(H14), C7(H7), C5(H5),
 C58(H58), C55(H55), C54(H54), C56(H56), C60(H60), C57(H57), C61(H61), C62(H62),
  C63(H63), C64(H64), C65(H65), C66(H66), C67(H67), C68(H68), C69(H69),
 C70(H70), C71(H71)
5.d Fitted hexagon refined as free rotating group:
 C66(C67,C68,C69,C70,C71)
5.e Idealised Me refined as rotating group:
 C50(H50A,H50B,H50C), C39(H39A,H39B,H39C), C47(H47A,H47B,H47C), C37(H37A,H37B,
 H37C), C38(H38A,H38B,H38C), C31(H31A,H31B,H31C), C41(H41A,H41B,H41C), C29(H29A,
 H29B,H29C), C46(H46A,H46B,H46C), C45(H45A,H45B,H45C), C30(H30A,H30B,H30C),
 C35(H35A,H35B,H35C), C34(H34A,H34B,H34C), C42(H42A,H42B,H42C), C43(H43A,H43B,
 H43C), C33(H33A,H33B,H33C), C49(H49A,H49B,H49C), C72(H72A,H72B,H72C), C51(H51A,
 H51B,H51C)
;
_olex2_submission_special_instructions 'No special instructions were received'

loop_
_space_group_symop_id
_space_group_symop_operation_xyz
1 'x, y, z'
2 '-x+1/2, -y+1/2, z'
3 'x+1/2, -y, -z+1/2'
4 '-x, y+1/2, -z+1/2'
5 '-x, -y, -z'
6 'x-1/2, y-1/2, -z'
7 '-x-1/2, y, z-1/2'
8 'x, -y-1/2, z-1/2'

loop_
_atom_site_label
_atom_site_type_symbol
_atom_site_fract_x
_atom_site_fract_y
_atom_site_fract_z
_atom_site_U_iso_or_equiv
_atom_site_adp_type
_atom_site_occupancy
_atom_site_calc_flag
_atom_site_disorder_assembly
_atom_site_disorder_group
_atom_site_site_symmetry_order
_atom_site_refinement_flags_posn
_atom_site_refinement_flags_adp
_atom_site_refinement_flags_occupancy
Mg2 Mg 0.51070(3) 0.30156(5) 0.26967(4) 0.0261(3) Uani 1 d . . 1 . . .
Mg1 Mg 0.44131(3) 0.20925(5) 0.24120(5) 0.0276(3) Uani 1 d . . 1 . . .
O3 O 0.44372(6) 0.29031(9) 0.28857(9) 0.0239(5) Uani 1 d . . 1 . . .
O1 O 0.43276(8) 0.14560(11) 0.30619(9) 0.0360(5) Uani 1 d . . 1 . . .
O2 O 0.55632(6) 0.28975(10) 0.33624(9) 0.0297(5) Uani 1 d . . 1 . . .
O4 O 0.50769(7) 0.21823(10) 0.23218(9) 0.0314(5) Uani 1 d . . 1 . . .
N2 N 0.43000(8) 0.26943(12) 0.15017(11) 0.0272(6) Uani 1 d . . 1 . . .
N4 N 0.52794(8) 0.39677(12) 0.27363(11) 0.0270(6) Uani 1 d . . 1 . . .
N3 N 0.48641(8) 0.34101(12) 0.16819(10) 0.0269(6) Uani 1 d . . 1 . . .
N1 N 0.39155(9) 0.15926(13) 0.18696(11) 0.0322(6) Uani 1 d . . 1 . . .
C27 C 0.38404(9) 0.41545(15) 0.20607(13) 0.0262(7) Uani 1 d . . 1 . . .
H27 H 0.3790 0.4287 0.1630 0.031 Uiso 1 calc . . 1 R . .
C23 C 0.41731(9) 0.34110(14) 0.28009(13) 0.0237(6) Uani 1 d . . 1 . . .
C22 C 0.41040(9) 0.36311(14) 0.21702(13) 0.0241(6) Uani 1 d . . 1 . . .
C21 C 0.43595(9) 0.33588(15) 0.16119(13) 0.0259(7) Uani 1 d . . 1 . . .
H21 H 0.4267 0.3584 0.1211 0.031 Uiso 1 calc . . 1 R . .
C16 C 0.58553(9) 0.32467(15) 0.36658(13) 0.0270(7) Uani 1 d . . 1 . . .
C17 C 0.61580(10) 0.29951(15) 0.41434(13) 0.0281(7) Uani 1 d . . 1 . . .
C15 C 0.58893(9) 0.38892(15) 0.35377(13) 0.0270(7) Uani 1 d . . 1 . . .
C19 C 0.65424(9) 0.40087(15) 0.42578(13) 0.0288(7) Uani 1 d . . 1 . . .
C24 C 0.39821(9) 0.37400(15) 0.33226(13) 0.0264(7) Uani 1 d . . 1 . . .
C3 C 0.39089(10) 0.00111(16) 0.36930(14) 0.0318(7) Uani 1 d . . 1 . . .
H3 H 0.3943 -0.0239 0.4066 0.038 Uiso 1 calc . . 1 R . .
C25 C 0.37277(9) 0.42666(15) 0.31793(14) 0.0284(7) Uani 1 d . . 1 . . .
H25 H 0.3599 0.4489 0.3530 0.034 Uiso 1 calc . . 1 R . .
C26 C 0.36486(9) 0.44899(15) 0.25614(13) 0.0263(7) Uani 1 d . . 1 . . .
C2 C 0.41467(10) 0.05555(15) 0.36756(14) 0.0298(7) Uani 1 d . . 1 . . .
C4 C 0.36153(10) -0.02103(16) 0.32012(14) 0.0313(7) Uani 1 d . . 1 . . .
C20 C 0.62270(9) 0.42557(16) 0.38351(13) 0.0285(7) Uani 1 d . . 1 . . .
H20 H 0.6238 0.4686 0.3742 0.034 Uiso 1 calc . . 1 R . .
C50 C 0.3038(3) 0.5025(4) 0.1941(3) 0.187(5) Uani 1 d . . 1 . . .
H50A H 0.3180 0.4927 0.1526 0.281 Uiso 1 calc . . 1 GR . .
H50B H 0.2864 0.5411 0.1902 0.281 Uiso 1 calc . . 1 GR . .
H50C H 0.2832 0.4689 0.2067 0.281 Uiso 1 calc . . 1 GR . .
C18 C 0.64890(9) 0.33771(16) 0.44060(13) 0.0288(7) Uani 1 d . . 1 . . .
H18 H 0.6695 0.3200 0.4708 0.035 Uiso 1 calc . . 1 R . .
C14 C 0.55998(9) 0.42043(15) 0.30819(13) 0.0281(7) Uani 1 d . . 1 . . .
H14 H 0.5651 0.4635 0.3031 0.034 Uiso 1 calc . . 1 R . .
C6 C 0.38076(9) 0.07317(15) 0.26171(13) 0.0272(7) Uani 1 d . . 1 . . .
C7 C 0.37308(10) 0.10802(15) 0.20342(14) 0.0300(7) Uani 1 d . . 1 . . .
H7 H 0.3518 0.0909 0.1738 0.036 Uiso 1 calc . . 1 R . .
C40 C 0.69278(10) 0.43812(17) 0.45699(15) 0.0351(8) Uani 1 d . . 1 . . .
C1 C 0.41053(10) 0.09411(15) 0.31112(14) 0.0292(7) Uani 1 d . . 1 . . .
C13 C 0.50369(10) 0.43770(15) 0.22877(14) 0.0299(7) Uani 1 d . . 1 . . .
H13A H 0.5197 0.4779 0.2254 0.036 Uiso 1 calc . . 1 R . .
H13B H 0.4722 0.4454 0.2443 0.036 Uiso 1 calc . . 1 R . .
C36 C 0.61085(10) 0.23249(16) 0.43678(14) 0.0324(7) Uani 1 d . . 1 . . .
C12 C 0.50258(10) 0.40566(15) 0.16333(13) 0.0303(7) Uani 1 d . . 1 . . .
H12A H 0.4822 0.4289 0.1340 0.036 Uiso 1 calc . . 1 R . .
H12B H 0.5336 0.4061 0.1444 0.036 Uiso 1 calc . . 1 R . .
C44 C 0.40473(11) 0.35302(17) 0.40253(14) 0.0371(8) Uani 1 d . . 1 . . .
C9 C 0.38389(10) 0.25426(16) 0.12724(14) 0.0328(7) Uani 1 d . . 1 . . .
H9A H 0.3790 0.2723 0.0839 0.039 Uiso 1 calc . . 1 R . .
H9B H 0.3609 0.2720 0.1569 0.039 Uiso 1 calc . . 1 R . .
C5 C 0.35676(10) 0.01658(15) 0.26746(14) 0.0309(7) Uani 1 d . . 1 . . .
H5 H 0.3367 0.0043 0.2337 0.037 Uiso 1 calc . . 1 R . .
C10 C 0.46614(11) 0.25466(16) 0.10149(13) 0.0343(8) Uani 1 d . . 1 . . .
H10A H 0.4539 0.2579 0.0571 0.041 Uiso 1 calc . . 1 R . .
H10B H 0.4783 0.2124 0.1081 0.041 Uiso 1 calc . . 1 R . .
C32 C 0.33643(11) -0.08247(18) 0.32885(15) 0.0392(8) Uani 1 d . . 1 . . .
C53 C 0.53690(11) 0.13370(16) 0.16874(15) 0.0362(8) Uani 1 d . . 1 . . .
C28 C 0.44508(12) 0.07601(16) 0.42390(15) 0.0402(8) Uani 1 d . . 1 . . .
C39 C 0.64520(14) 0.21525(19) 0.48965(19) 0.0563(11) Uani 1 d . . 1 . . .
H39A H 0.6763 0.2219 0.4737 0.084 Uiso 1 calc . . 1 GR . .
H39B H 0.6413 0.1716 0.5013 0.084 Uiso 1 calc . . 1 GR . .
H39C H 0.6399 0.2412 0.5277 0.084 Uiso 1 calc . . 1 GR . .
C48 C 0.33943(11) 0.50995(17) 0.24328(15) 0.0380(8) Uani 1 d . . 1 . . .
C11 C 0.50304(10) 0.30299(16) 0.11317(14) 0.0334(7) Uani 1 d . . 1 . . .
H11A H 0.5324 0.2829 0.1240 0.040 Uiso 1 calc . . 1 R . .
H11B H 0.5074 0.3290 0.0744 0.040 Uiso 1 calc . . 1 R . .
C47 C 0.38462(16) 0.4002(2) 0.45029(16) 0.0591(12) Uani 1 d . . 1 . . .
H47A H 0.3979 0.4410 0.4420 0.089 Uiso 1 calc . . 1 GR . .
H47B H 0.3918 0.3874 0.4945 0.089 Uiso 1 calc . . 1 GR . .
H47C H 0.3514 0.4021 0.4448 0.089 Uiso 1 calc . . 1 GR . .
C8 C 0.37849(12) 0.18521(16) 0.12417(14) 0.0369(8) Uani 1 d . . 1 . . .
H8A H 0.3464 0.1744 0.1142 0.044 Uiso 1 calc . . 1 R . .
H8B H 0.3982 0.1680 0.0898 0.044 Uiso 1 calc . . 1 R . .
C37 C 0.56274(12) 0.22301(18) 0.46433(17) 0.0438(9) Uani 1 d . . 1 . . .
H37A H 0.5580 0.2512 0.5007 0.066 Uiso 1 calc . . 1 GR . .
H37B H 0.5594 0.1802 0.4791 0.066 Uiso 1 calc . . 1 GR . .
H37C H 0.5400 0.2316 0.4308 0.066 Uiso 1 calc . . 1 GR . .
C52 C 0.54130(11) 0.17132(17) 0.22995(15) 0.0385(8) Uani 1 d . . 1 . . .
H52A H 0.5378 0.1438 0.2678 0.046 Uiso 1 calc . . 1 R . .
H52B H 0.5720 0.1903 0.2319 0.046 Uiso 1 calc . . 1 R . .
C38 C 0.61862(12) 0.18751(18) 0.38064(16) 0.0426(8) Uani 1 d . . 1 . . .
H38A H 0.5963 0.1958 0.3465 0.064 Uiso 1 calc . . 1 GR . .
H38B H 0.6150 0.1449 0.3960 0.064 Uiso 1 calc . . 1 GR . .
H38C H 0.6495 0.1931 0.3635 0.064 Uiso 1 calc . . 1 GR . .
C58 C 0.50301(13) 0.08864(17) 0.16280(16) 0.0449(9) Uani 1 d . . 1 . . .
H58 H 0.4838 0.0796 0.1985 0.054 Uiso 1 calc . . 1 R . .
C31 C 0.44257(14) 0.03037(19) 0.48027(16) 0.0519(10) Uani 1 d . . 1 . . .
H31A H 0.4110 0.0275 0.4956 0.078 Uiso 1 calc . . 1 GR . .
H31B H 0.4622 0.0449 0.5154 0.078 Uiso 1 calc . . 1 GR . .
H31C H 0.4529 -0.0105 0.4659 0.078 Uiso 1 calc . . 1 GR . .
C41 C 0.69518(12) 0.50368(18) 0.43027(17) 0.0471(9) Uani 1 d . . 1 . . .
H41A H 0.6997 0.5021 0.3835 0.071 Uiso 1 calc . . 1 GR . .
H41B H 0.7208 0.5257 0.4503 0.071 Uiso 1 calc . . 1 GR . .
H41C H 0.6666 0.5254 0.4399 0.071 Uiso 1 calc . . 1 GR . .
C55 C 0.55836(14) 0.11279(19) 0.05850(17) 0.0512(10) Uani 1 d . . 1 . . .
H55 H 0.5776 0.1208 0.0226 0.061 Uiso 1 calc . . 1 R . .
C54 C 0.56457(12) 0.14545(17) 0.11547(16) 0.0415(8) Uani 1 d . . 1 . . .
H54 H 0.5878 0.1760 0.1182 0.050 Uiso 1 calc . . 1 R . .
C29 C 0.49528(12) 0.07934(18) 0.40122(17) 0.0472(9) Uani 1 d . . 1 . . .
H29A H 0.5049 0.0387 0.3853 0.071 Uiso 1 calc . . 1 GR . .
H29B H 0.5148 0.0916 0.4374 0.071 Uiso 1 calc . . 1 GR . .
H29C H 0.4980 0.1099 0.3665 0.071 Uiso 1 calc . . 1 GR . .
C46 C 0.45631(13) 0.3480(2) 0.41884(16) 0.0536(11) Uani 1 d . . 1 . . .
H46A H 0.4699 0.3139 0.3942 0.080 Uiso 1 calc . . 1 GR . .
H46B H 0.4600 0.3401 0.4651 0.080 Uiso 1 calc . . 1 GR . .
H46C H 0.4716 0.3868 0.4075 0.080 Uiso 1 calc . . 1 GR . .
C45 C 0.38143(14) 0.29091(19) 0.41247(17) 0.0513(10) Uani 1 d . . 1 . . .
H45A H 0.3484 0.2956 0.4063 0.077 Uiso 1 calc . . 1 GR . .
H45B H 0.3875 0.2761 0.4563 0.077 Uiso 1 calc . . 1 GR . .
H45C H 0.3934 0.2610 0.3812 0.077 Uiso 1 calc . . 1 GR . .
C30 C 0.43056(17) 0.13936(19) 0.44907(18) 0.0618(12) Uani 1 d . . 1 . . .
H30A H 0.4337 0.1701 0.4146 0.093 Uiso 1 calc . . 1 GR . .
H30B H 0.4500 0.1510 0.4856 0.093 Uiso 1 calc . . 1 GR . .
H30C H 0.3986 0.1376 0.4632 0.093 Uiso 1 calc . . 1 GR . .
C35 C 0.30402(13) -0.0777(2) 0.38701(18) 0.0558(11) Uani 1 d . . 1 . . .
H35A H 0.3218 -0.0692 0.4261 0.084 Uiso 1 calc . . 1 GR . .
H35B H 0.2874 -0.1167 0.3922 0.084 Uiso 1 calc . . 1 GR . .
H35C H 0.2822 -0.0440 0.3798 0.084 Uiso 1 calc . . 1 GR . .
C34 C 0.37003(12) -0.13507(18) 0.34013(19) 0.0470(9) Uani 1 d . . 1 . . .
H34A H 0.3893 -0.1403 0.3018 0.070 Uiso 1 calc . . 1 GR . .
H34B H 0.3532 -0.1734 0.3484 0.070 Uiso 1 calc . . 1 GR . .
H34C H 0.3893 -0.1254 0.3774 0.070 Uiso 1 calc . . 1 GR . .
C42 C 0.68529(11) 0.44170(19) 0.52976(16) 0.0440(9) Uani 1 d . . 1 . . .
H42A H 0.6566 0.4634 0.5387 0.066 Uiso 1 calc . . 1 GR . .
H42B H 0.7107 0.4642 0.5497 0.066 Uiso 1 calc . . 1 GR . .
H42C H 0.6838 0.3998 0.5476 0.066 Uiso 1 calc . . 1 GR . .
C56 C 0.52471(16) 0.0693(2) 0.05385(18) 0.0610(12) Uani 1 d . . 1 . . .
H56 H 0.5205 0.0474 0.0146 0.073 Uiso 1 calc . . 1 R . .
C43 C 0.73875(11) 0.4059(2) 0.44346(18) 0.0482(10) Uani 1 d . . 1 . . .
H43A H 0.7384 0.3643 0.4621 0.072 Uiso 1 calc . . 1 GR . .
H43B H 0.7636 0.4300 0.4629 0.072 Uiso 1 calc . . 1 GR . .
H43C H 0.7435 0.4031 0.3968 0.072 Uiso 1 calc . . 1 GR . .
C59 C 0.2500 0.7500 0.2483(3) 0.0574(15) Uani 1 d . . 2 S T P
C33 C 0.30755(13) -0.0989(2) 0.26907(18) 0.0536(10) Uani 1 d . . 1 . . .
H33A H 0.2865 -0.0648 0.2595 0.080 Uiso 1 calc . . 1 GR . .
H33B H 0.2900 -0.1366 0.2776 0.080 Uiso 1 calc . . 1 GR . .
H33C H 0.3277 -0.1058 0.2321 0.080 Uiso 1 calc . . 1 GR . .
C60 C 0.28539(16) 0.7232(2) 0.2816(2) 0.0661(12) Uani 1 d . . 1 . . .
H60 H 0.3099 0.7046 0.2587 0.079 Uiso 1 calc . . 1 R . .
C49 C 0.31982(19) 0.5387(3) 0.3030(2) 0.0915(19) Uani 1 d . . 1 . . .
H49A H 0.2951 0.5125 0.3195 0.137 Uiso 1 calc . . 1 GR . .
H49B H 0.3077 0.5798 0.2927 0.137 Uiso 1 calc . . 1 GR . .
H49C H 0.3438 0.5425 0.3357 0.137 Uiso 1 calc . . 1 GR . .
C57 C 0.49701(15) 0.0570(2) 0.10544(18) 0.0588(11) Uani 1 d . . 1 . . .
H57 H 0.4736 0.0267 0.1019 0.071 Uiso 1 calc . . 1 R . .
C61 C 0.28547(19) 0.7232(3) 0.3476(3) 0.0856(17) Uani 1 d . . 1 . . .
H61 H 0.3101 0.7046 0.3701 0.103 Uiso 1 calc . . 1 R . .
C62 C 0.2500 0.7500 0.3820(4) 0.101(3) Uani 1 d . . 2 S T P
H62 H 0.2500 0.7500 0.4278 0.121 Uiso 1 calc . . 2 RS T P
C72 C 0.2500 0.7500 0.1762(3) 0.094(2) Uani 1 d . . 2 S T P
H72A H 0.2713 0.7184 0.1605 0.140 Uiso 0.50 calc . . 1 GR . .
H72B H 0.2596 0.7907 0.1605 0.140 Uiso 0.50 calc . . 1 GR . .
H72C H 0.2192 0.7409 0.1605 0.140 Uiso 0.50 calc . . 1 GR . .
C63 C 0.2937(3) 0.2271(6) 0.2789(5) 0.167(5) Uani 1 d . . 1 . . .
H63 H 0.3240 0.2116 0.2797 0.201 Uiso 1 calc . . 1 R . .
C64 C 0.2870(3) 0.2877(5) 0.2786(4) 0.145(4) Uani 1 d . . 1 . . .
H64 H 0.3128 0.3143 0.2789 0.174 Uiso 1 calc . . 1 R . .
C51 C 0.3748(2) 0.5562(3) 0.2189(5) 0.153(4) Uani 1 d . . 1 . . .
H51A H 0.4005 0.5579 0.2490 0.229 Uiso 1 calc . . 1 GR . .
H51B H 0.3608 0.5973 0.2156 0.229 Uiso 1 calc . . 1 GR . .
H51C H 0.3857 0.5433 0.1763 0.229 Uiso 1 calc . . 1 GR . .
C65 C 0.2426(3) 0.3142(6) 0.2779(6) 0.227(6) Uani 1 d . . 1 . . .
H65 H 0.2380 0.3577 0.2769 0.272 Uiso 1 calc . . 1 R . .
C66 C 0.1916(4) 0.4045(7) 0.5137(11) 0.268(4) Uani 0.50 d A -1 1 . U .
H66 H 0.1695 0.4366 0.5112 0.322 Uiso 0.50 calc A -1 1 R . .
C67 C 0.2030(5) 0.3792(8) 0.5732(8) 0.268(4) Uani 0.50 d A -1 1 G U .
H67 H 0.1887 0.3940 0.6113 0.322 Uiso 0.50 calc A -1 1 R . .
C68 C 0.2353(5) 0.3323(9) 0.5769(8) 0.268(4) Uani 0.50 d A -1 1 G U .
H68 H 0.2432 0.3150 0.6175 0.322 Uiso 0.50 calc A -1 1 R . .
C69 C 0.2563(4) 0.3107(7) 0.5211(10) 0.269(4) Uani 0.50 d A -1 1 G U .
H69 H 0.2784 0.2786 0.5236 0.322 Uiso 0.50 calc A -1 1 R . .
C70 C 0.2448(5) 0.3360(8) 0.4616(8) 0.269(4) Uani 0.50 d A -1 1 G U .
H70 H 0.2591 0.3212 0.4235 0.322 Uiso 0.50 calc A -1 1 R . .
C71 C 0.2125(5) 0.3829(8) 0.4579(8) 0.268(4) Uani 0.50 d A -1 1 G U .
H71 H 0.2047 0.4002 0.4173 0.322 Uiso 0.50 calc A -1 1 R . .

loop_
_atom_site_aniso_label
_atom_site_aniso_U_11
_atom_site_aniso_U_22
_atom_site_aniso_U_33
_atom_site_aniso_U_23
_atom_site_aniso_U_13
_atom_site_aniso_U_12
Mg2 0.0293(5) 0.0266(6) 0.0224(5) -0.0003(4) -0.0033(4) 0.0001(4)
Mg1 0.0377(5) 0.0243(6) 0.0207(5) -0.0002(4) -0.0076(4) 0.0004(4)
O3 0.0291(10) 0.0234(12) 0.0193(10) 0.0010(8) -0.0036(7) 0.0052(9)
O1 0.0553(13) 0.0280(14) 0.0246(11) 0.0015(10) -0.0146(9) -0.0058(11)
O2 0.0334(11) 0.0266(13) 0.0292(11) 0.0003(9) -0.0048(8) -0.0024(9)
O4 0.0375(11) 0.0306(13) 0.0263(11) -0.0062(9) -0.0031(8) 0.0065(10)
N2 0.0375(13) 0.0254(15) 0.0187(12) -0.0015(11) -0.0052(10) -0.0014(11)
N4 0.0288(12) 0.0296(16) 0.0225(12) 0.0029(11) -0.0032(9) 0.0001(11)
N3 0.0313(12) 0.0322(16) 0.0171(11) 0.0006(11) 0.0012(9) 0.0003(11)
N1 0.0435(14) 0.0330(17) 0.0201(12) 0.0000(12) -0.0072(10) -0.0021(13)
C27 0.0298(14) 0.0280(18) 0.0208(14) 0.0059(13) -0.0049(11) 0.0010(13)
C23 0.0269(14) 0.0241(17) 0.0201(14) 0.0019(12) -0.0032(11) -0.0019(13)
C22 0.0304(14) 0.0242(17) 0.0179(14) 0.0009(12) -0.0026(11) -0.0036(13)
C21 0.0342(15) 0.0270(18) 0.0166(14) 0.0031(12) -0.0046(11) 0.0033(13)
C16 0.0273(14) 0.0318(19) 0.0220(14) 0.0003(13) 0.0020(11) 0.0016(13)
C17 0.0326(15) 0.0325(19) 0.0192(14) 0.0018(13) 0.0025(11) -0.0002(14)
C15 0.0292(14) 0.0289(18) 0.0228(14) 0.0039(13) -0.0018(11) -0.0003(13)
C19 0.0318(15) 0.033(2) 0.0213(14) 0.0009(13) 0.0008(11) -0.0031(14)
C24 0.0317(14) 0.0272(18) 0.0203(14) 0.0017(13) 0.0009(11) 0.0012(13)
C3 0.0388(16) 0.033(2) 0.0233(15) 0.0043(14) 0.0022(12) 0.0058(15)
C25 0.0333(15) 0.0286(18) 0.0233(14) 0.0014(13) 0.0015(11) 0.0050(13)
C26 0.0275(14) 0.0259(18) 0.0253(14) 0.0008(13) -0.0023(11) -0.0002(13)
C2 0.0396(16) 0.0243(18) 0.0255(15) -0.0003(13) -0.0033(12) 0.0023(14)
C4 0.0320(15) 0.0309(19) 0.0309(16) -0.0027(14) 0.0037(12) 0.0001(14)
C20 0.0328(15) 0.0292(18) 0.0234(15) 0.0000(13) 0.0004(11) -0.0033(13)
C50 0.280(10) 0.160(7) 0.122(5) -0.092(5) -0.146(6) 0.170(8)
C18 0.0294(15) 0.037(2) 0.0200(14) 0.0021(13) -0.0027(11) 0.0001(14)
C14 0.0313(15) 0.0261(18) 0.0270(15) 0.0018(13) -0.0008(12) -0.0052(13)
C6 0.0329(15) 0.0251(18) 0.0236(15) -0.0026(13) -0.0029(11) -0.0015(13)
C7 0.0378(16) 0.0276(19) 0.0247(15) -0.0038(14) -0.0092(12) 0.0003(14)
C40 0.0333(16) 0.039(2) 0.0329(17) 0.0039(15) -0.0064(12) -0.0057(15)
C1 0.0384(16) 0.0258(18) 0.0233(15) -0.0016(13) -0.0015(12) 0.0032(14)
C13 0.0355(15) 0.0232(18) 0.0310(16) 0.0062(14) -0.0063(12) -0.0008(13)
C36 0.0411(16) 0.031(2) 0.0248(15) 0.0060(14) -0.0071(12) -0.0012(15)
C12 0.0346(15) 0.0307(19) 0.0256(15) 0.0081(14) -0.0005(12) -0.0010(14)
C44 0.0514(19) 0.040(2) 0.0202(15) 0.0045(14) 0.0025(13) 0.0145(16)
C9 0.0430(16) 0.034(2) 0.0213(14) 0.0039(14) -0.0098(12) -0.0025(15)
C5 0.0324(15) 0.0310(19) 0.0293(16) -0.0008(14) -0.0024(12) -0.0011(14)
C10 0.0510(18) 0.036(2) 0.0156(13) -0.0016(14) -0.0022(12) 0.0071(16)
C32 0.0365(16) 0.046(2) 0.0353(17) 0.0086(16) 0.0018(13) -0.0099(16)
C53 0.0485(18) 0.0291(19) 0.0308(17) 0.0003(15) 0.0051(14) 0.0114(16)
C28 0.066(2) 0.0267(19) 0.0276(17) 0.0013(14) -0.0173(15) -0.0022(17)
C39 0.076(3) 0.046(3) 0.047(2) 0.0187(19) -0.0264(19) -0.005(2)
C48 0.0473(18) 0.035(2) 0.0312(17) 0.0061(15) -0.0003(13) 0.0138(16)
C11 0.0410(16) 0.038(2) 0.0215(15) -0.0026(14) 0.0059(12) 0.0068(15)
C47 0.095(3) 0.060(3) 0.0221(17) 0.0060(18) 0.0074(18) 0.034(2)
C8 0.0559(19) 0.033(2) 0.0215(15) 0.0033(14) -0.0161(13) -0.0062(16)
C37 0.058(2) 0.040(2) 0.0336(18) 0.0040(16) 0.0061(15) -0.0081(18)
C52 0.0418(17) 0.040(2) 0.0337(18) -0.0025(16) -0.0043(14) 0.0120(16)
C38 0.0527(19) 0.035(2) 0.0405(19) -0.0012(17) -0.0053(15) 0.0061(17)
C58 0.062(2) 0.034(2) 0.0384(19) 0.0023(16) 0.0117(16) -0.0014(18)
C31 0.079(3) 0.042(2) 0.0346(19) 0.0066(17) -0.0207(17) -0.003(2)
C41 0.054(2) 0.045(2) 0.042(2) 0.0017(17) -0.0159(16) -0.0146(18)
C55 0.076(3) 0.046(3) 0.0322(19) 0.0010(17) 0.0221(17) 0.005(2)
C54 0.0487(19) 0.034(2) 0.0420(19) -0.0006(17) 0.0116(15) 0.0045(16)
C29 0.058(2) 0.038(2) 0.046(2) 0.0066(17) -0.0269(17) -0.0077(18)
C46 0.059(2) 0.080(3) 0.0224(17) 0.0024(18) -0.0066(15) 0.015(2)
C45 0.068(2) 0.052(3) 0.0340(19) 0.0187(18) 0.0110(17) 0.011(2)
C30 0.116(3) 0.037(2) 0.0324(19) -0.0085(18) -0.023(2) 0.007(2)
C35 0.051(2) 0.064(3) 0.052(2) 0.010(2) 0.0130(17) -0.011(2)
C34 0.0456(19) 0.039(2) 0.057(2) 0.0110(19) 0.0012(16) -0.0078(17)
C42 0.0458(18) 0.052(3) 0.0344(18) -0.0064(17) -0.0089(14) -0.0039(17)
C56 0.101(3) 0.044(3) 0.038(2) -0.0123(19) 0.011(2) -0.005(2)
C43 0.0346(17) 0.057(3) 0.053(2) -0.004(2) -0.0056(15) -0.0050(17)
C59 0.065(4) 0.039(3) 0.068(4) 0.000 0.000 -0.018(3)
C33 0.056(2) 0.055(3) 0.050(2) 0.007(2) -0.0068(17) -0.024(2)
C60 0.069(3) 0.046(3) 0.084(3) 0.003(2) -0.012(2) -0.014(2)
C49 0.125(4) 0.085(4) 0.065(3) 0.013(3) 0.016(3) 0.071(4)
C57 0.088(3) 0.042(3) 0.046(2) -0.0093(19) 0.006(2) -0.018(2)
C61 0.089(4) 0.062(4) 0.105(5) 0.016(3) -0.031(3) -0.032(3)
C62 0.136(8) 0.091(7) 0.075(5) 0.000 0.000 -0.069(6)
C72 0.106(6) 0.100(7) 0.075(5) 0.000 0.000 0.007(5)
C63 0.073(4) 0.217(11) 0.212(10) -0.085(10) 0.056(5) -0.051(6)
C64 0.085(5) 0.198(11) 0.152(7) -0.021(8) -0.002(4) -0.068(6)
C51 0.154(6) 0.048(4) 0.256(10) 0.062(5) 0.090(6) 0.037(4)
C65 0.116(7) 0.248(13) 0.315(15) 0.094(12) -0.091(8) -0.084(8)
C66 0.145(6) 0.319(9) 0.341(9) -0.196(8) 0.104(7) -0.098(6)
C67 0.145(6) 0.319(9) 0.340(9) -0.196(8) 0.104(7) -0.099(6)
C68 0.145(6) 0.319(9) 0.340(9) -0.195(8) 0.104(7) -0.098(6)
C69 0.146(6) 0.320(9) 0.340(9) -0.195(8) 0.104(7) -0.097(6)
C70 0.146(6) 0.320(9) 0.340(9) -0.195(8) 0.104(7) -0.097(6)
C71 0.145(6) 0.319(9) 0.340(9) -0.195(8) 0.104(7) -0.098(6)

loop_
_atom_type_symbol
_atom_type_description
_atom_type_scat_dispersion_real
_atom_type_scat_dispersion_imag
_atom_type_scat_source
C C 0.0033 0.0016 'International Tables Vol C Tables 4.2.6.8 and 6.1.1.4'
H H 0.0000 0.0000 'International Tables Vol C Tables 4.2.6.8 and 6.1.1.4'
Mg Mg 0.0486 0.0363 'International Tables Vol C Tables 4.2.6.8 and 6.1.1.4'
N N 0.0061 0.0033 'International Tables Vol C Tables 4.2.6.8 and 6.1.1.4'
O O 0.0106 0.0060 'International Tables Vol C Tables 4.2.6.8 and 6.1.1.4'

loop_
_geom_angle_atom_site_label_1
_geom_angle_atom_site_label_2
_geom_angle_atom_site_label_3
_geom_angle
_geom_angle_site_symmetry_1
_geom_angle_site_symmetry_3
O3 Mg2 Mg1 43.67(6) . .
O3 Mg2 N4 109.96(9) . .
O3 Mg2 N3 85.67(8) . .
O2 Mg2 Mg1 122.39(8) . .
O2 Mg2 O3 121.09(9) . .
O2 Mg2 O4 101.08(10) . .
O2 Mg2 N4 86.34(9) . .
O2 Mg2 N3 152.04(10) . .
O4 Mg2 Mg1 42.18(6) . .
O4 Mg2 O3 85.57(9) . .
O4 Mg2 N4 156.37(10) . .
O4 Mg2 N3 88.01(9) . .
N4 Mg2 Mg1 147.15(8) . .
N4 Mg2 N3 75.96(9) . .
N3 Mg2 Mg1 81.82(7) . .
O3 Mg1 Mg2 43.78(6) . .
O3 Mg1 N2 85.04(9) . .
O3 Mg1 N1 136.30(10) . .
O1 Mg1 Mg2 115.80(7) . .
O1 Mg1 O3 106.44(9) . .
O1 Mg1 O4 105.31(10) . .
O1 Mg1 N2 160.90(10) . .
O1 Mg1 N1 85.36(10) . .
O4 Mg1 Mg2 42.23(7) . .
O4 Mg1 O3 85.73(9) . .
O4 Mg1 N2 90.47(9) . .
O4 Mg1 N1 132.53(10) . .
N2 Mg1 Mg2 83.10(7) . .
N1 Mg1 Mg2 158.62(8) . .
N1 Mg1 N2 75.95(10) . .
Mg1 O3 Mg2 92.54(8) . .
C23 O3 Mg2 115.63(17) . .
C23 O3 Mg1 128.56(16) . .
C1 O1 Mg1 136.83(18) . .
C16 O2 Mg2 136.1(2) . .
Mg1 O4 Mg2 95.59(9) . .
C52 O4 Mg2 129.78(19) . .
C52 O4 Mg1 128.4(2) . .
C21 N2 Mg1 114.00(16) . .
C21 N2 C9 112.3(2) . .
C21 N2 C10 103.3(2) . .
C9 N2 Mg1 105.66(17) . .
C9 N2 C10 112.6(2) . .
C10 N2 Mg1 109.20(18) . .
C14 N4 Mg2 125.5(2) . .
C14 N4 C13 117.8(3) . .
C13 N4 Mg2 116.46(18) . .
C21 N3 Mg2 110.86(16) . .
C12 N3 Mg2 107.66(16) . .
C12 N3 C21 112.4(2) . .
C12 N3 C11 111.4(2) . .
C11 N3 Mg2 112.48(18) . .
C11 N3 C21 102.1(2) . .
C7 N1 Mg1 125.9(2) . .
C7 N1 C8 117.2(3) . .
C8 N1 Mg1 116.9(2) . .
C22 C27 H27 119.0 . .
C26 C27 H27 119.0 . .
C26 C27 C22 122.0(3) . .
O3 C23 C22 118.5(2) . .
O3 C23 C24 122.4(2) . .
C22 C23 C24 119.1(3) . .
C27 C22 C23 120.5(3) . .
C27 C22 C21 118.1(2) . .
C23 C22 C21 120.9(3) . .
N2 C21 N3 101.9(2) . .
N2 C21 C22 116.5(2) . .
N2 C21 H21 108.3 . .
N3 C21 C22 113.0(2) . .
N3 C21 H21 108.3 . .
C22 C21 H21 108.3 . .
O2 C16 C17 121.3(3) . .
O2 C16 C15 121.5(3) . .
C15 C16 C17 117.2(3) . .
C16 C17 C36 120.7(3) . .
C18 C17 C16 118.5(3) . .
C18 C17 C36 120.8(3) . .
C16 C15 C14 123.0(3) . .
C20 C15 C16 121.2(3) . .
C20 C15 C14 115.7(3) . .
C20 C19 C18 116.1(3) . .
C20 C19 C40 123.9(3) . .
C18 C19 C40 120.0(3) . .
C23 C24 C44 121.9(3) . .
C25 C24 C23 117.4(3) . .
C25 C24 C44 120.6(3) . .
C2 C3 H3 117.3 . .
C2 C3 C4 125.5(3) . .
C4 C3 H3 117.3 . .
C24 C25 H25 117.6 . .
C26 C25 C24 124.8(3) . .
C26 C25 H25 117.6 . .
C27 C26 C25 116.2(3) . .
C27 C26 C48 121.0(3) . .
C25 C26 C48 122.6(3) . .
C3 C2 C1 118.4(3) . .
C3 C2 C28 121.6(3) . .
C1 C2 C28 120.0(3) . .
C3 C4 C32 120.0(3) . .
C5 C4 C3 115.8(3) . .
C5 C4 C32 124.2(3) . .
C15 C20 H20 119.0 . .
C19 C20 C15 122.0(3) . .
C19 C20 H20 119.0 . .
H50A C50 H50B 109.5 . .
H50A C50 H50C 109.5 . .
H50B C50 H50C 109.5 . .
C48 C50 H50A 109.5 . .
C48 C50 H50B 109.5 . .
C48 C50 H50C 109.5 . .
C17 C18 C19 124.7(3) . .
C17 C18 H18 117.6 . .
C19 C18 H18 117.6 . .
N4 C14 C15 127.3(3) . .
N4 C14 H14 116.3 . .
C15 C14 H14 116.3 . .
C1 C6 C7 122.3(3) . .
C5 C6 C7 116.4(3) . .
C5 C6 C1 121.3(3) . .
N1 C7 C6 127.6(3) . .
N1 C7 H7 116.2 . .
C6 C7 H7 116.2 . .
C19 C40 C41 111.7(3) . .
C19 C40 C43 109.2(3) . .
C41 C40 C43 108.3(3) . .
C42 C40 C19 109.8(2) . .
C42 C40 C41 108.6(3) . .
C42 C40 C43 109.2(3) . .
O1 C1 C2 121.3(3) . .
O1 C1 C6 121.8(3) . .
C6 C1 C2 116.9(3) . .
N4 C13 H13A 110.2 . .
N4 C13 H13B 110.2 . .
N4 C13 C12 107.5(3) . .
H13A C13 H13B 108.5 . .
C12 C13 H13A 110.2 . .
C12 C13 H13B 110.2 . .
C17 C36 C39 112.7(3) . .
C17 C36 C37 109.1(3) . .
C37 C36 C39 107.7(3) . .
C38 C36 C17 110.8(3) . .
C38 C36 C39 106.9(3) . .
C38 C36 C37 109.5(3) . .
N3 C12 C13 112.1(2) . .
N3 C12 H12A 109.2 . .
N3 C12 H12B 109.2 . .
C13 C12 H12A 109.2 . .
C13 C12 H12B 109.2 . .
H12A C12 H12B 107.9 . .
C24 C44 C47 111.5(3) . .
C24 C44 C46 110.4(3) . .
C47 C44 C46 106.2(3) . .
C45 C44 C24 109.5(3) . .
C45 C44 C47 109.0(3) . .
C45 C44 C46 110.2(3) . .
N2 C9 H9A 109.8 . .
N2 C9 H9B 109.8 . .
N2 C9 C8 109.4(3) . .
H9A C9 H9B 108.2 . .
C8 C9 H9A 109.8 . .
C8 C9 H9B 109.8 . .
C4 C5 C6 122.0(3) . .
C4 C5 H5 119.0 . .
C6 C5 H5 119.0 . .
N2 C10 H10A 110.9 . .
N2 C10 H10B 110.9 . .
N2 C10 C11 104.4(2) . .
H10A C10 H10B 108.9 . .
C11 C10 H10A 110.9 . .
C11 C10 H10B 110.9 . .
C4 C32 C35 109.3(3) . .
C4 C32 C33 111.6(3) . .
C35 C32 C33 107.9(3) . .
C34 C32 C4 110.9(3) . .
C34 C32 C35 109.2(3) . .
C34 C32 C33 107.8(3) . .
C58 C53 C52 120.6(3) . .
C58 C53 C54 118.1(3) . .
C54 C53 C52 121.2(3) . .
C2 C28 C29 109.5(3) . .
C31 C28 C2 111.6(3) . .
C31 C28 C29 107.9(3) . .
C30 C28 C2 111.0(3) . .
C30 C28 C31 107.7(3) . .
C30 C28 C29 109.1(3) . .
C36 C39 H39A 109.5 . .
C36 C39 H39B 109.5 . .
C36 C39 H39C 109.5 . .
H39A C39 H39B 109.5 . .
H39A C39 H39C 109.5 . .
H39B C39 H39C 109.5 . .
C50 C48 C26 111.8(4) . .
C50 C48 C49 110.3(4) . .
C50 C48 C51 108.9(6) . .
C49 C48 C26 113.4(3) . .
C49 C48 C51 105.2(5) . .
C51 C48 C26 106.9(3) . .
N3 C11 C10 105.6(2) . .
N3 C11 H11A 110.6 . .
N3 C11 H11B 110.6 . .
C10 C11 H11A 110.6 . .
C10 C11 H11B 110.6 . .
H11A C11 H11B 108.8 . .
C44 C47 H47A 109.5 . .
C44 C47 H47B 109.5 . .
C44 C47 H47C 109.5 . .
H47A C47 H47B 109.5 . .
H47A C47 H47C 109.5 . .
H47B C47 H47C 109.5 . .
N1 C8 C9 108.3(2) . .
N1 C8 H8A 110.0 . .
N1 C8 H8B 110.0 . .
C9 C8 H8A 110.0 . .
C9 C8 H8B 110.0 . .
H8A C8 H8B 108.4 . .
C36 C37 H37A 109.5 . .
C36 C37 H37B 109.5 . .
C36 C37 H37C 109.5 . .
H37A C37 H37B 109.5 . .
H37A C37 H37C 109.5 . .
H37B C37 H37C 109.5 . .
O4 C52 C53 110.7(2) . .
O4 C52 H52A 109.5 . .
O4 C52 H52B 109.5 . .
C53 C52 H52A 109.5 . .
C53 C52 H52B 109.5 . .
H52A C52 H52B 108.1 . .
C36 C38 H38A 109.5 . .
C36 C38 H38B 109.5 . .
C36 C38 H38C 109.5 . .
H38A C38 H38B 109.5 . .
H38A C38 H38C 109.5 . .
H38B C38 H38C 109.5 . .
C53 C58 H58 119.6 . .
C57 C58 C53 120.7(3) . .
C57 C58 H58 119.6 . .
C28 C31 H31A 109.5 . .
C28 C31 H31B 109.5 . .
C28 C31 H31C 109.5 . .
H31A C31 H31B 109.5 . .
H31A C31 H31C 109.5 . .
H31B C31 H31C 109.5 . .
C40 C41 H41A 109.5 . .
C40 C41 H41B 109.5 . .
C40 C41 H41C 109.5 . .
H41A C41 H41B 109.5 . .
H41A C41 H41C 109.5 . .
H41B C41 H41C 109.5 . .
C54 C55 H55 119.8 . .
C56 C55 H55 119.8 . .
C56 C55 C54 120.3(3) . .
C53 C54 H54 119.8 . .
C55 C54 C53 120.4(3) . .
C55 C54 H54 119.8 . .
C28 C29 H29A 109.5 . .
C28 C29 H29B 109.5 . .
C28 C29 H29C 109.5 . .
H29A C29 H29B 109.5 . .
H29A C29 H29C 109.5 . .
H29B C29 H29C 109.5 . .
C44 C46 H46A 109.5 . .
C44 C46 H46B 109.5 . .
C44 C46 H46C 109.5 . .
H46A C46 H46B 109.5 . .
H46A C46 H46C 109.5 . .
H46B C46 H46C 109.5 . .
C44 C45 H45A 109.5 . .
C44 C45 H45B 109.5 . .
C44 C45 H45C 109.5 . .
H45A C45 H45B 109.5 . .
H45A C45 H45C 109.5 . .
H45B C45 H45C 109.5 . .
C28 C30 H30A 109.5 . .
C28 C30 H30B 109.5 . .
C28 C30 H30C 109.5 . .
H30A C30 H30B 109.5 . .
H30A C30 H30C 109.5 . .
H30B C30 H30C 109.5 . .
C32 C35 H35A 109.5 . .
C32 C35 H35B 109.5 . .
C32 C35 H35C 109.5 . .
H35A C35 H35B 109.5 . .
H35A C35 H35C 109.5 . .
H35B C35 H35C 109.5 . .
C32 C34 H34A 109.5 . .
C32 C34 H34B 109.5 . .
C32 C34 H34C 109.5 . .
H34A C34 H34B 109.5 . .
H34A C34 H34C 109.5 . .
H34B C34 H34C 109.5 . .
C40 C42 H42A 109.5 . .
C40 C42 H42B 109.5 . .
C40 C42 H42C 109.5 . .
H42A C42 H42B 109.5 . .
H42A C42 H42C 109.5 . .
H42B C42 H42C 109.5 . .
C55 C56 H56 119.8 . .
C55 C56 C57 120.4(4) . .
C57 C56 H56 119.8 . .
C40 C43 H43A 109.5 . .
C40 C43 H43B 109.5 . .
C40 C43 H43C 109.5 . .
H43A C43 H43B 109.5 . .
H43A C43 H43C 109.5 . .
H43B C43 H43C 109.5 . .
C60 C59 C60 119.7(6) . 2_565
C60 C59 C72 120.2(3) . .
C60 C59 C72 120.2(3) 2_565 .
C32 C33 H33A 109.5 . .
C32 C33 H33B 109.5 . .
C32 C33 H33C 109.5 . .
H33A C33 H33B 109.5 . .
H33A C33 H33C 109.5 . .
H33B C33 H33C 109.5 . .
C59 C60 H60 119.9 . .
C61 C60 C59 120.3(5) . .
C61 C60 H60 119.9 . .
C48 C49 H49A 109.5 . .
C48 C49 H49B 109.5 . .
C48 C49 H49C 109.5 . .
H49A C49 H49B 109.5 . .
H49A C49 H49C 109.5 . .
H49B C49 H49C 109.5 . .
C58 C57 H57 120.0 . .
C56 C57 C58 120.1(4) . .
C56 C57 H57 120.0 . .
C60 C61 H61 119.6 . .
C60 C61 C62 120.9(6) . .
C62 C61 H61 119.6 . .
C61 C62 C61 118.1(8) . 2_565
C61 C62 H62 121.0 2_565 .
C61 C62 H62 121.0 . .
C59 C72 H72A 109.5 . .
C59 C72 H72B 109.5 . .
C59 C72 H72C 109.5 . .
H72A C72 H72B 109.5 . .
H72A C72 H72C 109.5 . .
H72B C72 H72C 109.5 . .
C64 C63 H63 119.2 . .
C64 C63 C65 121.6(10) . 2
C65 C63 H63 119.2 2 .
C63 C64 H64 118.9 . .
C63 C64 C65 122.3(8) . .
C65 C64 H64 118.9 . .
C48 C51 H51A 109.5 . .
C48 C51 H51B 109.5 . .
C48 C51 H51C 109.5 . .
H51A C51 H51B 109.5 . .
H51A C51 H51C 109.5 . .
H51B C51 H51C 109.5 . .
C63 C65 C64 116.1(11) 2 .
C63 C65 H65 121.9 2 .
C64 C65 H65 121.9 . .
C67 C66 H66 120.0 . .
C67 C66 C71 120.0 . .
C71 C66 H66 120.0 . .
C66 C67 H67 120.0 . .
C68 C67 C66 120.0 . .
C68 C67 H67 120.0 . .
C67 C68 H68 120.0 . .
C67 C68 C69 120.0 . .
C69 C68 H68 120.0 . .
C68 C69 H69 120.0 . .
C68 C69 C70 120.0 . .
C70 C69 H69 120.0 . .
C69 C70 H70 120.0 . .
C71 C70 C69 120.0 . .
C71 C70 H70 120.0 . .
C66 C71 H71 120.0 . .
C70 C71 C66 120.0 . .
C70 C71 H71 120.0 . .

loop_
_geom_bond_atom_site_label_1
_geom_bond_atom_site_label_2
_geom_bond_distance
_geom_bond_site_symmetry_2
Mg2 Mg1 2.9086(14) .
Mg2 O3 2.015(2) .
Mg2 O2 1.938(2) .
Mg2 O4 1.964(2) .
Mg2 N4 2.121(3) .
Mg2 N3 2.380(2) .
Mg1 O3 2.011(2) .
Mg1 O1 1.943(2) .
Mg1 O4 1.962(2) .
Mg1 N2 2.317(3) .
Mg1 N1 2.135(3) .
O3 C23 1.355(3) .
O1 C1 1.294(4) .
O2 C16 1.303(4) .
O4 C52 1.414(4) .
N2 C21 1.465(4) .
N2 C9 1.469(4) .
N2 C10 1.497(4) .
N4 C14 1.287(4) .
N4 C13 1.467(4) .
N3 C21 1.489(4) .
N3 C12 1.479(4) .
N3 C11 1.488(4) .
N1 C7 1.279(4) .
N1 C8 1.469(4) .
C27 H27 0.9500 .
C27 C22 1.388(4) .
C27 C26 1.386(4) .
C23 C22 1.407(4) .
C23 C24 1.410(4) .
C22 C21 1.499(4) .
C21 H21 1.0000 .
C16 C17 1.436(4) .
C16 C15 1.418(4) .
C17 C18 1.385(4) .
C17 C36 1.529(5) .
C15 C20 1.409(4) .
C15 C14 1.441(4) .
C19 C20 1.381(4) .
C19 C18 1.408(4) .
C19 C40 1.530(4) .
C24 C25 1.393(4) .
C24 C44 1.538(4) .
C3 H3 0.9500 .
C3 C2 1.368(5) .
C3 C4 1.417(4) .
C25 H25 0.9500 .
C25 C26 1.389(4) .
C26 C48 1.537(4) .
C2 C1 1.442(4) .
C2 C28 1.534(4) .
C4 C5 1.369(4) .
C4 C32 1.529(5) .
C20 H20 0.9500 .
C50 H50A 0.9800 .
C50 H50B 0.9800 .
C50 H50C 0.9800 .
C50 C48 1.468(6) .
C18 H18 0.9500 .
C14 H14 0.9500 .
C6 C7 1.442(4) .
C6 C1 1.420(4) .
C6 C5 1.416(4) .
C7 H7 0.9500 .
C40 C41 1.524(5) .
C40 C42 1.527(4) .
C40 C43 1.541(5) .
C13 H13A 0.9900 .
C13 H13B 0.9900 .
C13 C12 1.524(4) .
C36 C39 1.534(4) .
C36 C37 1.534(5) .
C36 C38 1.534(5) .
C12 H12A 0.9900 .
C12 H12B 0.9900 .
C44 C47 1.539(5) .
C44 C46 1.552(5) .
C44 C45 1.520(5) .
C9 H9A 0.9900 .
C9 H9B 0.9900 .
C9 C8 1.503(5) .
C5 H5 0.9500 .
C10 H10A 0.9900 .
C10 H10B 0.9900 .
C10 C11 1.522(5) .
C32 C35 1.538(5) .
C32 C34 1.522(5) .
C32 C33 1.542(5) .
C53 C52 1.513(4) .
C53 C58 1.396(5) .
C53 C54 1.393(4) .
C28 C31 1.532(5) .
C28 C29 1.545(5) .
C28 C30 1.526(5) .
C39 H39A 0.9800 .
C39 H39B 0.9800 .
C39 H39C 0.9800 .
C48 C49 1.499(5) .
C48 C51 1.526(7) .
C11 H11A 0.9900 .
C11 H11B 0.9900 .
C47 H47A 0.9800 .
C47 H47B 0.9800 .
C47 H47C 0.9800 .
C8 H8A 0.9900 .
C8 H8B 0.9900 .
C37 H37A 0.9800 .
C37 H37B 0.9800 .
C37 H37C 0.9800 .
C52 H52A 0.9900 .
C52 H52B 0.9900 .
C38 H38A 0.9800 .
C38 H38B 0.9800 .
C38 H38C 0.9800 .
C58 H58 0.9500 .
C58 C57 1.383(5) .
C31 H31A 0.9800 .
C31 H31B 0.9800 .
C31 H31C 0.9800 .
C41 H41A 0.9800 .
C41 H41B 0.9800 .
C41 H41C 0.9800 .
C55 H55 0.9500 .
C55 C54 1.389(5) .
C55 C56 1.366(6) .
C54 H54 0.9500 .
C29 H29A 0.9800 .
C29 H29B 0.9800 .
C29 H29C 0.9800 .
C46 H46A 0.9800 .
C46 H46B 0.9800 .
C46 H46C 0.9800 .
C45 H45A 0.9800 .
C45 H45B 0.9800 .
C45 H45C 0.9800 .
C30 H30A 0.9800 .
C30 H30B 0.9800 .
C30 H30C 0.9800 .
C35 H35A 0.9800 .
C35 H35B 0.9800 .
C35 H35C 0.9800 .
C34 H34A 0.9800 .
C34 H34B 0.9800 .
C34 H34C 0.9800 .
C42 H42A 0.9800 .
C42 H42B 0.9800 .
C42 H42C 0.9800 .
C56 H56 0.9500 .
C56 C57 1.369(5) .
C43 H43A 0.9800 .
C43 H43B 0.9800 .
C43 H43C 0.9800 .
C59 C60 1.374(5) .
C59 C60 1.374(5) 2_565
C59 C72 1.496(9) .
C33 H33A 0.9800 .
C33 H33B 0.9800 .
C33 H33C 0.9800 .
C60 H60 0.9500 .
C60 C61 1.368(7) .
C49 H49A 0.9800 .
C49 H49B 0.9800 .
C49 H49C 0.9800 .
C57 H57 0.9500 .
C61 H61 0.9500 .
C61 C62 1.387(7) .
C62 C61 1.387(7) 2_565
C62 H62 0.9500 .
C72 H72A 0.9800 .
C72 H72B 0.9800 .
C72 H72C 0.9800 .
C63 H63 0.9500 .
C63 C64 1.324(12) .
C63 C65 1.388(11) 2
C64 H64 0.9500 .
C64 C65 1.420(14) .
C51 H51A 0.9800 .
C51 H51B 0.9800 .
C51 H51C 0.9800 .
C65 C63 1.388(11) 2
C65 H65 0.9500 .
C66 H66 0.9500 .
C66 C67 1.3900 .
C66 C71 1.3900 .
C67 H67 0.9500 .
C67 C68 1.3900 .
C68 H68 0.9500 .
C68 C69 1.3900 .
C69 H69 0.9500 .
C69 C70 1.3900 .
C70 H70 0.9500 .
C70 C71 1.3900 .
C71 H71 0.9500 .
